data_7059039
loop_
_publ_author_name
'Yadav, Neetu'
'Singh, Ashok Kumar'

_publ_section_title
;
 Dicarbohydrazide based chemosensors for copper and cyanide ions via a
 displacement approach
;
_journal_issue 8
_journal_name_full 'New Journal of Chemistry'
_journal_page_first 6023
_journal_paper_doi 10.1039/C8NJ00230D
_journal_volume 42
_journal_year 2018
_chemical_formula_moiety 'C37 H25 N5 O2, C2 H6 O S'
_chemical_formula_sum 'C39 H31 N5 O3 S'
_chemical_formula_weight 649.75
_space_group_IT_number 4
_space_group_name_Hall 'P 2yb'
_space_group_name_H-M_alt 'P 1 21 1'
_symmetry_cell_setting monoclinic
_symmetry_space_group_name_Hall 'P 2yb'
_symmetry_space_group_name_H-M 'P 1 21 1'
_atom_sites_solution_hydrogens geom
_atom_sites_solution_primary direct
_atom_sites_solution_secondary difmap
_audit_creation_method SHELXL-97
_audit_update_record
;
2017-05-25 deposited with the CCDC.
2018-03-21 downloaded from the CCDC.
;
_cell_angle_alpha 90.00
_cell_angle_beta 97.782(2)
_cell_angle_gamma 90.00
_cell_formula_units_Z 2
_cell_length_a 10.0344(4)
_cell_length_b 8.1177(3)
_cell_length_c 20.1951(8)
_cell_measurement_reflns_used 17720
_cell_measurement_temperature 293(2)
_cell_measurement_theta_max 28.314
_cell_measurement_theta_min 2.408
_cell_volume 1629.87(11)
_computing_cell_refinement 'Bruker Kappa Apex'
_computing_data_collection 'Bruker Kappa Apex'
_computing_data_reduction 'Bruker SAINT'
_computing_molecular_graphics 'Bruker SHELXTL'
_computing_publication_material 'Bruker SHELXTL'
_computing_structure_refinement 'SHELXL-97 (Sheldrick, 1997)'
_computing_structure_solution 'SHELXL-97 (Sheldrick, 1997)'
_diffrn_ambient_temperature 293(2)
_diffrn_measured_fraction_theta_full 2.408
_diffrn_measured_fraction_theta_max 0.921
_diffrn_measurement_device_type 'CCD area detector'
_diffrn_measurement_method 'phi omega scans'
_diffrn_radiation_monochromator graphite
_diffrn_radiation_source 'fine-focus sealed tube'
_diffrn_radiation_type MoK\a
_diffrn_radiation_wavelength 0.71073
_diffrn_reflns_av_R_equivalents 0.0593
_diffrn_reflns_av_sigmaI/netI 0.2026
_diffrn_reflns_limit_h_max 13
_diffrn_reflns_limit_h_min -13
_diffrn_reflns_limit_k_max 10
_diffrn_reflns_limit_k_min -10
_diffrn_reflns_limit_l_max 26
_diffrn_reflns_limit_l_min -26
_diffrn_reflns_number 17690
_diffrn_reflns_theta_full 28.31
_diffrn_reflns_theta_max 28.31
_diffrn_reflns_theta_min 2.41
_exptl_absorpt_coefficient_mu 0.147
_exptl_absorpt_correction_T_max 0.971
_exptl_absorpt_correction_T_min 0.971
_exptl_absorpt_correction_type multi-scan
_exptl_absorpt_process_details '(SADAB; Bruker, 2000)'
_exptl_crystal_colour yellow
_exptl_crystal_density_diffrn 1.324
_exptl_crystal_density_method 'not measured'
_exptl_crystal_description squre
_exptl_crystal_F_000 680.0
_exptl_crystal_size_max 0.20
_exptl_crystal_size_mid 0.20
_exptl_crystal_size_min 0.20
_refine_diff_density_max 0.589
_refine_diff_density_min -0.455
_refine_diff_density_rms 0.053
_refine_ls_abs_structure_details 'Flack H D (1983), Acta Cryst. A39, 876-881'
_refine_ls_abs_structure_Flack 0.89(17)
_refine_ls_extinction_method none
_refine_ls_goodness_of_fit_ref 0.794
_refine_ls_hydrogen_treatment mixed
_refine_ls_matrix_type full
_refine_ls_number_parameters 449
_refine_ls_number_reflns 8133
_refine_ls_number_restraints 1
_refine_ls_restrained_S_all 0.793
_refine_ls_R_factor_all 0.1766
_refine_ls_R_factor_gt 0.0603
_refine_ls_shift/su_max 0.001
_refine_ls_shift/su_mean 0.000
_refine_ls_structure_factor_coef Fsqd
_refine_ls_weighting_details 'calc w=1/[\s^2^(Fo^2^)+(0.0603P)^2^+0.0000P] where P=(Fo^2^+2Fc^2^)/3'
_refine_ls_weighting_scheme calc
_refine_ls_wR_factor_gt 0.1319
_refine_ls_wR_factor_ref 0.1592
_reflns_number_gt 2584
_reflns_number_total 8133
_reflns_threshold_expression 'I > 2sigma(I)'
_cod_data_source_file c8nj00230d2.cif
_cod_data_source_block shelx
_cod_original_sg_number 14
_cod_original_sg_symbol_H-M 'P 21'
_cod_database_code 7059039

loop_
_symmetry_equiv_pos_as_xyz
'x, y, z'
'-x, y+1/2, -z'

loop_
_atom_site_label
_atom_site_type_symbol
_atom_site_fract_x
_atom_site_fract_y
_atom_site_fract_z
_atom_site_U_iso_or_equiv
_atom_site_adp_type
_atom_site_occupancy
_atom_site_symmetry_multiplicity
_atom_site_calc_flag
_atom_site_refinement_flags
C12 C 0.0535(5) -0.2954(6) 0.8247(2) 0.0465(12) Uani 1 1 d .
C10 C 0.0140(4) -0.1196(5) 0.7247(2) 0.0393(10) Uani 1 1 d .
C11 C 0.1066(4) -0.1921(5) 0.7774(2) 0.0353(10) Uani 1 1 d .
N1 N 0.3110(3) -0.4769(4) 0.63671(16) 0.0359(8) Uani 1 1 d .
C20 C -0.2190(5) -0.0740(6) 0.6703(2) 0.0531(13) Uani 1 1 d .
H20 H -0.1892 -0.0071 0.6379 0.064 Uiso 1 1 calc R
C17 C -0.0840(5) -0.3219(5) 0.8196(2) 0.0465(12) Uani 1 1 d .
H17 H -0.1174 -0.3873 0.8514 0.056 Uiso 1 1 calc R
C19 C -0.1232(4) -0.1467(5) 0.7213(2) 0.0412(11) Uani 1 1 d .
C18 C -0.1723(4) -0.2546(5) 0.7691(2) 0.0441(11) Uani 1 1 d .
C4 C 0.3191(4) -0.3879(5) 0.5814(2) 0.0345(10) Uani 1 1 d .
C7 C 0.2790(4) -0.2112(5) 0.5833(2) 0.0409(10) Uani 1 1 d .
N5 N 0.1943(4) -0.1792(5) 0.62971(18) 0.0418(9) Uani 1 1 d .
C1 C 0.3983(5) -0.6177(6) 0.5245(2) 0.0529(12) Uani 1 1 d .
H1 H 0.4253 -0.6660 0.4867 0.063 Uiso 1 1 calc R
C5 C 0.3511(4) -0.6343(5) 0.6351(2) 0.0371(10) Uani 1 1 d .
C3 C 0.3916(4) -0.7089(6) 0.5806(2) 0.0517(12) Uani 1 1 d .
H3 H 0.4143 -0.8200 0.5817 0.062 Uiso 1 1 calc R
C6 C 0.3445(4) -0.7337(5) 0.6988(2) 0.0386(10) Uani 1 1 d .
N2 N 0.2545(4) -0.6809(5) 0.73623(19) 0.0428(10) Uani 1 1 d .
C2 C 0.3641(5) -0.4510(6) 0.5242(2) 0.0518(13) Uani 1 1 d .
H2 H 0.3711 -0.3846 0.4873 0.062 Uiso 1 1 calc R
O1 O 0.3154(3) -0.1111(4) 0.54517(15) 0.0579(9) Uani 1 1 d .
O2 O 0.4202(3) -0.8506(4) 0.71218(16) 0.0581(9) Uani 1 1 d .
C16 C 0.1424(5) -0.3641(6) 0.8781(2) 0.0536(13) Uani 1 1 d .
H16 H 0.1080 -0.4289 0.9098 0.064 Uiso 1 1 calc R
C15 C 0.2789(5) -0.3364(6) 0.8839(2) 0.0563(13) Uani 1 1 d .
H15 H 0.3367 -0.3841 0.9185 0.068 Uiso 1 1 calc R
C13 C 0.2483(4) -0.1625(5) 0.7867(2) 0.0441(11) Uani 1 1 d .
H13 H 0.2851 -0.0920 0.7577 0.053 Uiso 1 1 calc R
C14 C 0.3292(5) -0.2353(6) 0.8370(2) 0.0559(13) Uani 1 1 d .
H14 H 0.4214 -0.2178 0.8406 0.067 Uiso 1 1 calc R
C23 C -0.3161(5) -0.2792(7) 0.7633(3) 0.0641(15) Uani 1 1 d .
H23 H -0.3508 -0.3467 0.7940 0.077 Uiso 1 1 calc R
C22 C -0.4008(5) -0.2073(8) 0.7148(3) 0.0718(16) Uani 1 1 d .
H22 H -0.4926 -0.2281 0.7120 0.086 Uiso 1 1 calc R
C21 C -0.3542(6) -0.1026(8) 0.6690(3) 0.0741(16) Uani 1 1 d .
H21 H -0.4153 -0.0510 0.6368 0.089 Uiso 1 1 calc R
N4 N 0.1429(4) -0.0244(4) 0.63319(17) 0.0475(10) Uani 1 1 d .
C8 C 0.1208(5) -0.7328(5) 0.8144(2) 0.0398(10) Uani 1 1 d .
N3 N 0.2295(4) -0.7683(4) 0.79121(16) 0.0403(9) Uani 1 1 d .
C9 C 0.0635(5) 0.0000(6) 0.6771(2) 0.0483(12) Uani 1 1 d .
C24 C 0.0804(4) -0.8257(5) 0.87085(19) 0.0372(10) Uani 1 1 d .
C33 C -0.0587(4) -0.8616(5) 0.8694(2) 0.0431(11) Uani 1 1 d .
C25 C 0.1770(5) -0.8829(5) 0.9249(2) 0.0398(11) Uani 1 1 d .
C34 C -0.1598(5) -0.8015(6) 0.8193(3) 0.0637(15) Uani 1 1 d .
H34 H -0.1352 -0.7353 0.7853 0.076 Uiso 1 1 calc R
C26 C 0.3141(5) -0.8375(6) 0.9331(2) 0.0553(13) Uani 1 1 d .
H26 H 0.3452 -0.7685 0.9018 0.066 Uiso 1 1 calc R
C35 C -0.2925(6) -0.8389(9) 0.8199(3) 0.091(2) Uani 1 1 d .
H35 H -0.3571 -0.7978 0.7866 0.109 Uiso 1 1 calc R
C30 C 0.1297(5) -0.9894(5) 0.9739(2) 0.0483(12) Uani 1 1 d .
C32 C -0.0995(5) -0.9673(6) 0.9209(2) 0.0527(13) Uani 1 1 d .
C28 C 0.3570(7) -0.9990(7) 1.0329(3) 0.0738(16) Uani 1 1 d .
H28 H 0.4180 -1.0386 1.0680 0.089 Uiso 1 1 calc R
C31 C -0.0025(6) -1.0289(6) 0.9701(2) 0.0585(14) Uani 1 1 d .
H31 H -0.0292 -1.1004 1.0018 0.070 Uiso 1 1 calc R
C29 C 0.2281(7) -1.0451(6) 1.0282(2) 0.0619(14) Uani 1 1 d .
H29 H 0.2012 -1.1144 1.0606 0.074 Uiso 1 1 calc R
C37 C -0.2398(7) -1.0040(7) 0.9183(3) 0.0789(18) Uani 1 1 d .
H37 H -0.2675 -1.0739 0.9503 0.095 Uiso 1 1 calc R
C36 C -0.3322(6) -0.9405(9) 0.8713(4) 0.090(2) Uani 1 1 d .
H36 H -0.4229 -0.9629 0.8721 0.108 Uiso 1 1 calc R
C27 C 0.4023(6) -0.8926(7) 0.9862(3) 0.0655(15) Uani 1 1 d .
H27 H 0.4918 -0.8594 0.9912 0.079 Uiso 1 1 calc R
S1 S 0.0832(2) -0.0696(4) 0.39460(10) 0.1230(8) Uani 1 1 d .
O3 O -0.0053(5) -0.0388(7) 0.3307(2) 0.1192(19) Uani 1 1 d .
C39 C 0.2461(7) -0.0454(10) 0.3816(3) 0.115(3) Uani 1 1 d .
H39A H 0.2673 -0.1246 0.3493 0.172 Uiso 1 1 calc R
H39B H 0.3042 -0.0619 0.4229 0.172 Uiso 1 1 calc R
H39C H 0.2587 0.0638 0.3653 0.172 Uiso 1 1 calc R
C38 C 0.0705(11) 0.0700(18) 0.4512(4) 0.213(6) Uani 1 1 d .
H38A H -0.0188 0.0686 0.4632 0.319 Uiso 1 1 calc R
H38B H 0.0887 0.1765 0.4338 0.319 Uiso 1 1 calc R
H38C H 0.1342 0.0473 0.4900 0.319 Uiso 1 1 calc R
H41 H 0.197(4) -0.624(5) 0.722(2) 0.029(13) Uiso 1 1 d .
H40 H 0.176(3) -0.260(4) 0.6576(16) 0.009(8) Uiso 1 1 d .
H8 H 0.051(4) -0.669(5) 0.7879(18) 0.036(11) Uiso 1 1 d .
H9 H 0.008(4) 0.123(6) 0.676(2) 0.058(12) Uiso 1 1 d .

loop_
_atom_site_aniso_label
_atom_site_aniso_U_11
_atom_site_aniso_U_22
_atom_site_aniso_U_33
_atom_site_aniso_U_23
_atom_site_aniso_U_13
_atom_site_aniso_U_12
C12 0.044(3) 0.061(3) 0.036(3) -0.006(2) 0.012(2) 0.003(2)
C10 0.048(3) 0.031(2) 0.039(3) -0.006(2) 0.007(2) 0.007(2)
C11 0.041(2) 0.029(2) 0.036(2) 0.0010(19) 0.006(2) 0.0038(19)
N1 0.0393(19) 0.036(2) 0.033(2) 0.0079(16) 0.0056(15) 0.0023(16)
C20 0.051(3) 0.063(3) 0.045(3) -0.013(3) 0.005(2) 0.011(2)
C17 0.045(3) 0.058(3) 0.039(3) -0.005(2) 0.015(2) 0.000(2)
C19 0.043(3) 0.051(3) 0.029(2) -0.011(2) 0.002(2) 0.011(2)
C18 0.041(3) 0.046(3) 0.047(3) -0.020(2) 0.015(2) -0.006(2)
C4 0.037(2) 0.032(2) 0.036(3) 0.0018(19) 0.010(2) -0.0061(19)
C7 0.043(2) 0.045(3) 0.034(2) 0.010(2) 0.006(2) -0.002(2)
N5 0.052(2) 0.035(2) 0.041(2) 0.0070(18) 0.0158(19) 0.0057(18)
C1 0.076(3) 0.046(3) 0.042(3) 0.001(2) 0.030(2) 0.007(3)
C5 0.039(2) 0.036(3) 0.037(3) 0.0040(19) 0.011(2) 0.000(2)
C3 0.056(3) 0.051(3) 0.050(3) -0.004(3) 0.018(2) 0.003(2)
C6 0.040(2) 0.039(3) 0.037(2) 0.008(2) 0.005(2) 0.001(2)
N2 0.056(3) 0.039(2) 0.036(2) 0.0105(19) 0.017(2) 0.014(2)
C2 0.064(3) 0.057(3) 0.037(3) 0.013(2) 0.018(3) 0.010(3)
O1 0.076(2) 0.0471(19) 0.057(2) 0.0119(17) 0.0288(18) -0.0034(17)
O2 0.0588(19) 0.056(2) 0.062(2) 0.0220(17) 0.0181(17) 0.0219(18)
C16 0.070(3) 0.051(3) 0.042(3) 0.007(2) 0.015(3) 0.009(3)
C15 0.058(3) 0.062(3) 0.045(3) 0.001(2) -0.005(3) 0.004(3)
C13 0.044(3) 0.040(3) 0.049(3) -0.003(2) 0.011(2) 0.000(2)
C14 0.043(3) 0.069(3) 0.051(3) -0.010(3) -0.011(2) 0.009(3)
C23 0.049(3) 0.080(4) 0.068(4) -0.018(3) 0.024(3) -0.003(3)
C22 0.039(3) 0.106(5) 0.071(4) -0.022(4) 0.008(3) 0.008(3)
C21 0.050(3) 0.103(5) 0.067(4) -0.024(4) 0.002(3) 0.026(3)
N4 0.060(2) 0.043(2) 0.040(2) 0.0001(18) 0.008(2) 0.0153(19)
C8 0.049(3) 0.033(2) 0.038(3) -0.002(2) 0.007(2) 0.002(2)
N3 0.052(2) 0.036(2) 0.035(2) 0.0018(16) 0.0138(18) 0.0017(17)
C9 0.052(3) 0.054(3) 0.037(3) 0.002(2) 0.001(2) 0.006(2)
C24 0.042(3) 0.040(3) 0.034(2) -0.003(2) 0.016(2) 0.001(2)
C33 0.042(3) 0.051(3) 0.038(3) -0.018(2) 0.012(2) -0.003(2)
C25 0.054(3) 0.037(2) 0.031(2) -0.003(2) 0.016(2) -0.001(2)
C34 0.053(3) 0.079(4) 0.060(3) -0.028(3) 0.010(3) -0.002(3)
C26 0.053(3) 0.075(3) 0.039(3) 0.011(2) 0.010(2) 0.002(3)
C35 0.047(3) 0.137(6) 0.090(5) -0.070(5) 0.015(4) -0.002(4)
C30 0.076(4) 0.035(3) 0.037(3) -0.003(2) 0.020(3) -0.006(2)
C32 0.053(3) 0.054(3) 0.057(3) -0.019(3) 0.030(3) -0.016(3)
C28 0.086(5) 0.075(4) 0.059(4) 0.018(3) 0.004(3) 0.019(3)
C31 0.079(4) 0.044(3) 0.059(3) -0.001(3) 0.030(3) -0.008(3)
C29 0.098(5) 0.053(3) 0.037(3) 0.013(2) 0.017(3) 0.015(3)
C37 0.081(4) 0.066(4) 0.097(5) -0.036(3) 0.037(4) -0.019(3)
C36 0.048(4) 0.112(5) 0.115(6) -0.052(5) 0.029(4) -0.025(4)
C27 0.060(3) 0.084(4) 0.052(3) 0.011(3) 0.003(3) 0.006(3)
S1 0.0903(13) 0.197(2) 0.0809(12) -0.0227(14) 0.0102(11) -0.0562(14)
O3 0.089(3) 0.180(5) 0.078(3) 0.000(3) -0.027(3) -0.074(3)
C39 0.082(5) 0.170(7) 0.089(5) 0.048(5) 0.001(4) -0.012(5)
C38 0.200(11) 0.346(15) 0.078(5) -0.050(8) -0.032(6) 0.156(11)

loop_
_atom_type_symbol
_atom_type_description
_atom_type_scat_dispersion_real
_atom_type_scat_dispersion_imag
_atom_type_scat_source
C C 0.0033 0.0016 'International Tables Vol C Tables 4.2.6.8 and 6.1.1.4'
H H 0.0000 0.0000 'International Tables Vol C Tables 4.2.6.8 and 6.1.1.4'
N N 0.0061 0.0033 'International Tables Vol C Tables 4.2.6.8 and 6.1.1.4'
O O 0.0106 0.0060 'International Tables Vol C Tables 4.2.6.8 and 6.1.1.4'
S S 0.1246 0.1234 'International Tables Vol C Tables 4.2.6.8 and 6.1.1.4'

loop_
_geom_angle_atom_site_label_1
_geom_angle_atom_site_label_2
_geom_angle_atom_site_label_3
_geom_angle
C17 C12 C16 120.9(4)
C17 C12 C11 120.0(4)
C16 C12 C11 119.1(4)
C19 C10 C11 120.5(4)
C19 C10 C9 119.0(4)
C11 C10 C9 120.2(4)
C12 C11 C13 117.8(4)
C12 C11 C10 118.2(4)
C13 C11 C10 123.9(4)
C5 N1 C4 116.1(3)
C21 C20 C19 120.5(5)
C18 C17 C12 122.0(4)
C10 C19 C20 122.2(4)
C10 C19 C18 119.5(4)
C20 C19 C18 118.3(4)
C17 C18 C19 119.7(4)
C17 C18 C23 122.9(5)
C19 C18 C23 117.3(5)
N1 C4 C2 123.7(4)
N1 C4 C7 116.7(3)
C2 C4 C7 119.6(4)
O1 C7 N5 125.2(4)
O1 C7 C4 121.6(4)
N5 C7 C4 113.2(4)
N4 N5 C7 118.9(4)
C3 C1 C2 119.3(4)
N1 C5 C3 124.4(4)
N1 C5 C6 115.8(4)
C3 C5 C6 119.8(4)
C1 C3 C5 118.9(4)
O2 C6 N2 125.3(4)
O2 C6 C5 119.9(4)
N2 C6 C5 114.8(4)
C6 N2 N3 120.6(4)
C4 C2 C1 117.4(4)
C15 C16 C12 121.1(4)
C16 C15 C14 119.0(4)
C14 C13 C11 120.8(4)
C13 C14 C15 122.2(5)
C22 C23 C18 121.8(5)
C23 C22 C21 121.2(5)
C20 C21 C22 120.9(5)
C9 N4 N5 116.8(4)
N3 C8 C24 120.5(4)
C8 N3 N2 116.1(4)
N4 C9 C10 129.3(4)
C33 C24 C25 120.6(4)
C33 C24 C8 117.6(4)
C25 C24 C8 121.8(4)
C34 C33 C24 123.3(4)
C34 C33 C32 118.1(4)
C24 C33 C32 118.6(4)
C26 C25 C24 123.5(4)
C26 C25 C30 118.8(4)
C24 C25 C30 117.7(4)
C35 C34 C33 121.4(6)
C27 C26 C25 121.5(5)
C34 C35 C36 120.2(6)
C31 C30 C25 120.9(5)
C31 C30 C29 122.1(5)
C25 C30 C29 117.0(5)
C31 C32 C37 122.8(5)
C31 C32 C33 119.3(4)
C37 C32 C33 117.9(5)
C29 C28 C27 121.6(5)
C30 C31 C32 122.8(5)
C28 C29 C30 121.4(5)
C36 C37 C32 121.9(6)
C37 C36 C35 120.4(6)
C26 C27 C28 119.7(6)
O3 S1 C38 113.5(4)
O3 S1 C39 108.7(3)
C38 S1 C39 101.3(5)

loop_
_geom_bond_atom_site_label_1
_geom_bond_atom_site_label_2
_geom_bond_distance
C12 C17 1.386(6)
C12 C16 1.418(6)
C12 C11 1.427(6)
C10 C19 1.387(6)
C10 C11 1.441(6)
C10 C9 1.498(6)
C11 C13 1.429(6)
N1 C5 1.341(5)
N1 C4 1.343(5)
C20 C21 1.373(7)
C20 C19 1.437(6)
C17 C18 1.370(6)
C19 C18 1.439(6)
C18 C23 1.446(7)
C4 C2 1.393(6)
C4 C7 1.492(6)
C7 O1 1.209(5)
C7 N5 1.373(5)
N5 N4 1.364(5)
C1 C3 1.363(6)
C1 C2 1.396(7)
C5 C3 1.365(6)
C5 C6 1.529(5)
C6 O2 1.222(5)
C6 N2 1.324(6)
N2 N3 1.369(5)
C16 C15 1.377(7)
C15 C14 1.399(7)
C13 C14 1.348(6)
C23 C22 1.340(7)
C22 C21 1.384(8)
N4 C9 1.284(6)
C8 N3 1.276(5)
C8 C24 1.470(6)
C24 C33 1.422(6)
C24 C25 1.435(6)
C33 C34 1.419(7)
C33 C32 1.449(6)
C25 C26 1.413(6)
C25 C30 1.441(6)
C34 C35 1.368(7)
C26 C27 1.369(6)
C35 C36 1.424(10)
C30 C31 1.357(7)
C30 C29 1.446(7)
C32 C31 1.386(7)
C32 C37 1.434(8)
C28 C29 1.338(8)
C28 C27 1.399(8)
C37 C36 1.338(9)
S1 O3 1.484(4)
S1 C38 1.627(10)
S1 C39 1.702(7)
